data_1541819
loop_
_publ_author_name
'Braun, P.B.'

_publ_section_title
;
 Crystal structure of Ba Fe18 O27
;
_journal_name_full 'Nature (London)'
_journal_page_first 708
_journal_page_last 708
_journal_volume 170
_journal_year 1952
_chemical_formula_sum 'Ba Fe18 O27'
_space_group_IT_number 194
_symmetry_space_group_name_Hall '-P 6c 2c'
_symmetry_space_group_name_H-M 'P 63/m m c'
_cell_angle_alpha 90
_cell_angle_beta 90
_cell_angle_gamma 120
_cell_formula_units_Z 2
_cell_length_a 5.88
_cell_length_b 5.88
_cell_length_c 32.84
_cell_volume 983.305
_citation_journal_id_ASTM NATUAS
_cod_data_source_file Braun_NATUAS_1952_1129.cif
_cod_data_source_block Ba1Fe18O27
_cod_original_cell_volume 983.3055
_cod_original_formula_sum 'Ba1 Fe18 O27'
_cod_database_code 1541819

loop_
_symmetry_equiv_pos_as_xyz
x,y,z
x-y,x,z+1/2
-y,x-y,z
-x,-y,z+1/2
-x+y,-x,z
y,-x+y,z+1/2
-y,-x,-z+1/2
x-y,-y,-z
x,x-y,-z+1/2
y,x,-z
-x+y,y,-z+1/2
-x,-x+y,-z
-x,-y,-z
-x+y,-x,-z-1/2
y,-x+y,-z
x,y,-z-1/2
x-y,x,-z
-y,x-y,-z-1/2
y,x,z-1/2
-x+y,y,z
-x,-x+y,z-1/2
-y,-x,z
x-y,-y,z-1/2
x,x-y,z

loop_
_atom_site_label
_atom_site_type_symbol
_atom_site_fract_x
_atom_site_fract_y
_atom_site_fract_z
_atom_site_occupancy
_atom_site_U_iso_or_equiv
O5 O-2 0 0 0.11 1 0.0
O1 O-2 0.5 0 0.25 1 0.0
O4 O-2 0.5 0 0.11 1 0.0
O6 O-2 0.16667 0.33334 -0.036 1 0.0
Fe5 Fe+2 0.3333 0.6667 0.093 1 0.0
Fe1 Fe+2 0.3333 0.6667 0.75 1 0.0
O2 O-2 0.16667 0.33334 0.179 1 0.0
Ba1 Ba+2 0 0 0.25 1 0.0
Fe3 Fe+2 0 0 0.055 1 0.0
O3 O-2 0.3333 0.6667 -0.179 1 0.0
Fe6 Fe+2 0.5 0 0 1 0.0
Fe4 Fe+2 0.3333 0.6667 -0.074 1 0.0
Fe2 Fe+2 0.3333 0.6667 0.208 1 0.0
O7 O-2 0.3333 0.6667 0.04 1 0.0
Fe7 Fe+2 0.16667 0.33334 -0.15 1 0.0
